data_7035959
loop_
_publ_author_name
'Schmied, Andy'
'Straube, Axel'
'Grell, Toni'
'J\"ahnigen, Sascha'
'Hey-Hawkins, Evamarie'

_publ_section_title
;
 Heterobimetallic complexes with highly flexible
 1,1'-bis(phospholanoalkyl)ferrocene ligands.
;
_journal_issue 43
_journal_name_full 'Dalton transactions (Cambridge, England : 2003)'
_journal_page_first 18760
_journal_page_last 18768
_journal_paper_doi 10.1039/c5dt02567b
_journal_volume 44
_journal_year 2015
_chemical_absolute_configuration ad
_chemical_formula_sum 'C28 H44 Au Cl Fe P2'
_chemical_formula_weight 730.84
_chemical_name_systematic '[1,1?-Bis(5-(phospholano)pentyl)ferrocene-\k2P,P?]gold(I) chloride'
_space_group_IT_number 19
_symmetry_cell_setting orthorhombic
_symmetry_space_group_name_Hall 'P 2ac 2ab'
_symmetry_space_group_name_H-M 'P 21 21 21'
_atom_sites_solution_hydrogens geom
_atom_sites_solution_primary direct
_atom_sites_solution_secondary difmap
_audit_conform_dict_location ftp://ftp.iucr.org/pub/cif_core.dic
_audit_conform_dict_name cif_core.dic
_audit_conform_dict_version 2.4
_audit_creation_date 2015-07-06T08:26:23-00:00
_audit_creation_method 'WinGX routine CIF_UPDATE'
_audit_update_record
;
2015-07-06 deposited with the CCDC.
2015-07-24 downloaded from the CCDC.
;
_cell_angle_alpha 90.000(5)
_cell_angle_beta 90.000(5)
_cell_angle_gamma 90.000(5)
_cell_formula_units_Z 4
_cell_length_a 12.296(5)
_cell_length_b 13.526(5)
_cell_length_c 16.974(5)
_cell_measurement_reflns_used 10466
_cell_measurement_temperature 130(2)
_cell_measurement_theta_max 29.404
_cell_measurement_theta_min 2.829
_cell_volume 2823.0(18)
_computing_cell_refinement
;
        CrysAlisPro, Agilent Technologies,
        Version 1.171.37.34a (release 02-06-2014 CrysAlis171 .NET)
        (compiled Jun  2 2014,16:24:16)
;
_computing_data_collection
;
        CrysAlisPro, Agilent Technologies,
        Version 1.171.37.34a (release 02-06-2014 CrysAlis171 .NET)
        (compiled Jun  2 2014,16:24:16)
;
_computing_data_reduction
;
        CrysAlisPro, Agilent Technologies,
        Version 1.171.37.34a (release 02-06-2014 CrysAlis171 .NET)
        (compiled Jun  2 2014,16:24:16)
;
_computing_structure_refinement 'SHELXL-97 (Sheldrick, 2008)'
_diffrn_ambient_temperature 130(2)
_diffrn_detector 'CCD plate'
_diffrn_detector_area_resol_mean 16.356
_diffrn_measured_fraction_theta_full 0.999
_diffrn_measured_fraction_theta_max 0.999
_diffrn_measurement_device 'four-circle diffractometer'
_diffrn_measurement_device_type 'Xcalibur, Sapphire3, Gemini'
_diffrn_measurement_method '\w scans'
_diffrn_orient_matrix_UB_11 -0.0172156
_diffrn_orient_matrix_UB_12 0.0492011
_diffrn_orient_matrix_UB_13 0.0072885
_diffrn_orient_matrix_UB_21 -0.0550517
_diffrn_orient_matrix_UB_22 -0.0152404
_diffrn_orient_matrix_UB_23 -0.0028259
_diffrn_orient_matrix_UB_31 -0.0007288
_diffrn_orient_matrix_UB_32 -0.0097938
_diffrn_orient_matrix_UB_33 0.0410586
_diffrn_radiation_monochromator graphite
_diffrn_radiation_probe x-ray
_diffrn_radiation_type MoK\a
_diffrn_radiation_wavelength 0.71073
_diffrn_reflns_av_R_equivalents 0.0386
_diffrn_reflns_av_unetI/netI 0.0339
_diffrn_reflns_limit_h_max 15
_diffrn_reflns_limit_h_min -15
_diffrn_reflns_limit_k_max 14
_diffrn_reflns_limit_k_min -16
_diffrn_reflns_limit_l_max 20
_diffrn_reflns_limit_l_min -21
_diffrn_reflns_number 24262
_diffrn_reflns_theta_full 26.37
_diffrn_reflns_theta_max 26.37
_diffrn_reflns_theta_min 2.54
_diffrn_source 'Enhance (Mo) X-ray Source'
_exptl_absorpt_coefficient_mu 5.928
_exptl_absorpt_correction_T_max 1
_exptl_absorpt_correction_T_min 0.63001
_exptl_absorpt_correction_type multi-scan
_exptl_absorpt_process_details
;
        CrysAlisPro, Agilent Technologies,
        Version 1.171.37.34a (release 02-06-2014 CrysAlis171 .NET)
        (compiled Jun  2 2014,16:24:16)
        Empirical absorption correction using spherical harmonics,
 implemented in SCALE3 ABSPACK scaling algorithm.
        Empirical absorption correction using spherical harmonics,
 implemented in SCALE3 ABSPACK scaling algorithm.
;
_exptl_crystal_colour 'clear pale yellow'
_exptl_crystal_density_diffrn 1.72
_exptl_crystal_density_method 'not measured'
_exptl_crystal_description prism
_exptl_crystal_F_000 1456
_exptl_crystal_size_max 0.25
_exptl_crystal_size_mid 0.15
_exptl_crystal_size_min 0.04
_refine_diff_density_max 0.866
_refine_diff_density_min -0.366
_refine_diff_density_rms 0.093
_refine_ls_abs_structure_details 'Flack H D (1983), Acta Cryst. A39, 876-881'
_refine_ls_abs_structure_Flack -0.010(5)
_refine_ls_extinction_method none
_refine_ls_goodness_of_fit_ref 1.05
_refine_ls_hydrogen_treatment constr
_refine_ls_matrix_type full
_refine_ls_number_parameters 298
_refine_ls_number_reflns 5759
_refine_ls_number_restraints 0
_refine_ls_restrained_S_all 1.05
_refine_ls_R_factor_all 0.0301
_refine_ls_R_factor_gt 0.0268
_refine_ls_shift/su_max 0.001
_refine_ls_shift/su_mean 0
_refine_ls_structure_factor_coef Fsqd
_refine_ls_weighting_details 'calc w=1/[\s^2^(Fo^2^)+(0.0314P)^2^+0.7737P] where P=(Fo^2^+2Fc^2^)/3'
_refine_ls_weighting_scheme calc
_refine_ls_wR_factor_gt 0.0603
_refine_ls_wR_factor_ref 0.0615
_reflns_number_gt 5427
_reflns_number_total 5759
_reflns_threshold_expression >2\s(I)
_cod_data_source_file c5dt02567b2.cif
_cod_data_source_block x2077
_cod_depositor_comments 'Adding full bibliography for 7035957--7035962.cif.'
_cod_database_code 7035959

loop_
_symmetry_equiv_pos_as_xyz
'x, y, z'
'-x+1/2, -y, z+1/2'
'x+1/2, -y+1/2, -z'
'-x, y+1/2, -z+1/2'

loop_
_atom_site_label
_atom_site_type_symbol
_atom_site_fract_x
_atom_site_fract_y
_atom_site_fract_z
_atom_site_U_iso_or_equiv
_atom_site_adp_type
_atom_site_occupancy
_atom_site_symmetry_multiplicity
_atom_site_calc_flag
_atom_site_refinement_flags
C1 C 0.6389(5) 0.4250(3) 0.5342(3) 0.0346(11) Uani 1 1 d .
H1A H 0.5898 0.3792 0.5626 0.042 Uiso 1 1 calc R
H1B H 0.6746 0.4678 0.5738 0.042 Uiso 1 1 calc R
C2 C 0.5719(4) 0.4891(4) 0.4790(3) 0.0338(12) Uani 1 1 d .
H2A H 0.62 0.5392 0.4546 0.041 Uiso 1 1 calc R
H2B H 0.5423 0.4472 0.4362 0.041 Uiso 1 1 calc R
C3 C 0.4788(4) 0.5412(4) 0.5199(3) 0.0349(12) Uani 1 1 d .
H3A H 0.5092 0.5898 0.5575 0.042 Uiso 1 1 calc R
H3B H 0.4372 0.4919 0.5507 0.042 Uiso 1 1 calc R
C4 C 0.4009(4) 0.5946(4) 0.4648(3) 0.0350(11) Uani 1 1 d .
H4A H 0.3354 0.6142 0.495 0.042 Uiso 1 1 calc R
H4B H 0.3774 0.548 0.4231 0.042 Uiso 1 1 calc R
C5 C 0.4493(4) 0.6870(4) 0.4256(3) 0.0357(12) Uani 1 1 d .
H5A H 0.4799 0.7311 0.4665 0.043 Uiso 1 1 calc R
H5B H 0.509 0.6673 0.3898 0.043 Uiso 1 1 calc R
C6 C 0.3641(4) 0.7417(3) 0.3797(3) 0.0319(10) Uani 1 1 d .
C7 C 0.2858(4) 0.8072(4) 0.4119(3) 0.0356(11) Uani 1 1 d .
H7 H 0.2846 0.8306 0.4647 0.043 Uiso 1 1 calc R
C8 C 0.2100(5) 0.8318(4) 0.3525(3) 0.0424(13) Uani 1 1 d .
H8 H 0.1488 0.874 0.3583 0.051 Uiso 1 1 calc R
C9 C 0.2416(5) 0.7823(4) 0.2831(3) 0.0410(13) Uani 1 1 d .
H9 H 0.2053 0.7858 0.2338 0.049 Uiso 1 1 calc R
C10 C 0.3369(4) 0.7263(4) 0.2991(3) 0.0356(12) Uani 1 1 d .
H10 H 0.3754 0.6861 0.2626 0.043 Uiso 1 1 calc R
C11 C 0.8022(6) 0.2698(4) 0.5559(4) 0.0512(16) Uani 1 1 d .
H11A H 0.882 0.279 0.5584 0.061 Uiso 1 1 calc R
H11B H 0.7713 0.283 0.6087 0.061 Uiso 1 1 calc R
C12 C 0.7757(9) 0.1686(5) 0.5304(6) 0.093(3) Uani 1 1 d .
H12A H 0.8438 0.1354 0.5143 0.111 Uiso 1 1 calc R
H12B H 0.7462 0.132 0.5762 0.111 Uiso 1 1 calc R
C13 C 0.7003(9) 0.1613(5) 0.4678(6) 0.096(3) Uani 1 1 d .
H13A H 0.6333 0.1297 0.488 0.116 Uiso 1 1 calc R
H13B H 0.7313 0.1171 0.4271 0.116 Uiso 1 1 calc R
C14 C 0.6694(6) 0.2575(4) 0.4291(3) 0.0553(18) Uani 1 1 d .
H14A H 0.5899 0.2684 0.4326 0.066 Uiso 1 1 calc R
H14B H 0.6908 0.2574 0.3729 0.066 Uiso 1 1 calc R
C15 C 0.9437(4) 0.6749(4) 0.3460(3) 0.0332(11) Uani 1 1 d .
H15A H 0.9481 0.6996 0.4008 0.04 Uiso 1 1 calc R
H15B H 0.9962 0.713 0.3138 0.04 Uiso 1 1 calc R
C16 C 0.8292(4) 0.6925(4) 0.3145(3) 0.0360(12) Uani 1 1 d .
H16A H 0.8323 0.7002 0.2566 0.043 Uiso 1 1 calc R
H16B H 0.7834 0.6343 0.3264 0.043 Uiso 1 1 calc R
C17 C 0.7784(5) 0.7830(4) 0.3501(3) 0.0387(13) Uani 1 1 d .
H17A H 0.8297 0.839 0.3445 0.046 Uiso 1 1 calc R
H17B H 0.7675 0.7713 0.4071 0.046 Uiso 1 1 calc R
C18 C 0.6695(4) 0.8129(4) 0.3138(3) 0.0363(12) Uani 1 1 d .
H18A H 0.6814 0.8327 0.2583 0.044 Uiso 1 1 calc R
H18B H 0.6203 0.7549 0.3138 0.044 Uiso 1 1 calc R
C19 C 0.6149(4) 0.8975(4) 0.3575(3) 0.0376(12) Uani 1 1 d .
H19A H 0.5983 0.8753 0.4117 0.045 Uiso 1 1 calc R
H19B H 0.6674 0.9528 0.3615 0.045 Uiso 1 1 calc R
C20 C 0.4783(4) 0.9236(4) 0.2439(3) 0.0364(12) Uani 1 1 d .
H20 H 0.5143 0.8862 0.2044 0.044 Uiso 1 1 calc R
C21 C 0.3805(5) 0.9760(4) 0.2332(3) 0.0392(12) Uani 1 1 d .
H21 H 0.3388 0.9794 0.1862 0.047 Uiso 1 1 calc R
C22 C 0.3564(5) 1.0224(4) 0.3052(3) 0.0350(12) Uani 1 1 d .
H22 H 0.2955 1.0638 0.3153 0.042 Uiso 1 1 calc R
C23 C 0.4377(5) 0.9971(4) 0.3597(3) 0.0374(12) Uani 1 1 d .
H23 H 0.4406 1.018 0.4131 0.045 Uiso 1 1 calc R
C24 C 0.5147(4) 0.9349(4) 0.3217(3) 0.0337(11) Uani 1 1 d .
C25 C 1.1251(4) 0.5435(3) 0.3732(3) 0.0320(10) Uani 1 1 d .
H25A H 1.1517 0.6109 0.3852 0.038 Uiso 1 1 calc R
H25B H 1.1359 0.5012 0.4202 0.038 Uiso 1 1 calc R
C26 C 1.1841(5) 0.5008(4) 0.3022(3) 0.0379(12) Uani 1 1 d .
H26A H 1.2609 0.5228 0.3019 0.046 Uiso 1 1 calc R
H26B H 1.1827 0.4277 0.3041 0.046 Uiso 1 1 calc R
C27 C 1.1268(5) 0.5371(4) 0.2295(3) 0.0377(11) Uani 1 1 d .
H27A H 1.1546 0.5024 0.1823 0.045 Uiso 1 1 calc R
H27B H 1.1389 0.609 0.2226 0.045 Uiso 1 1 calc R
C28 C 1.0066(4) 0.5160(4) 0.2407(3) 0.0336(11) Uani 1 1 d .
H28A H 0.9901 0.4456 0.2298 0.04 Uiso 1 1 calc R
H28B H 0.9619 0.5579 0.2055 0.04 Uiso 1 1 calc R
P1 P 0.74232(12) 0.35342(9) 0.48255(7) 0.0316(3) Uani 1 1 d .
P2 P 0.98156(10) 0.54605(9) 0.34428(7) 0.0270(3) Uani 1 1 d .
Cl1 Cl 0.99179(11) 0.27364(10) 0.35984(8) 0.0400(3) Uani 1 1 d .
Fe02 Fe 0.36255(7) 0.87341(5) 0.31971(4) 0.03071(15) Uani 1 1 d .
Au01 Au 0.866538(16) 0.441236(13) 0.410279(11) 0.03145(6) Uani 1 1 d .

loop_
_atom_site_aniso_label
_atom_site_aniso_U_11
_atom_site_aniso_U_22
_atom_site_aniso_U_33
_atom_site_aniso_U_23
_atom_site_aniso_U_13
_atom_site_aniso_U_12
C1 0.040(3) 0.035(3) 0.029(2) 0.0036(18) 0.006(2) 0.006(3)
C2 0.036(3) 0.038(3) 0.028(2) 0.005(2) 0.003(2) 0.000(2)
C3 0.035(3) 0.043(3) 0.027(2) 0.008(2) 0.004(2) 0.005(3)
C4 0.026(3) 0.041(3) 0.038(3) 0.007(2) -0.001(2) 0.000(2)
C5 0.028(3) 0.039(3) 0.040(3) 0.004(2) -0.004(2) 0.000(2)
C6 0.025(2) 0.030(2) 0.041(2) 0.0065(19) -0.005(2) -0.005(2)
C7 0.033(3) 0.039(3) 0.034(2) 0.007(2) 0.010(3) 0.003(2)
C8 0.028(3) 0.037(3) 0.062(4) 0.011(3) 0.003(3) 0.001(2)
C9 0.035(3) 0.042(3) 0.046(3) 0.006(2) -0.011(3) -0.008(3)
C10 0.032(3) 0.037(3) 0.038(3) 0.000(2) -0.002(2) -0.003(2)
C11 0.062(4) 0.033(3) 0.059(4) 0.011(3) 0.000(3) 0.013(3)
C12 0.131(9) 0.030(4) 0.117(7) 0.018(4) -0.001(7) -0.004(5)
C13 0.138(9) 0.028(4) 0.123(7) -0.009(4) -0.026(7) 0.005(5)
C14 0.073(5) 0.051(4) 0.042(3) -0.002(2) 0.009(3) -0.027(3)
C15 0.030(3) 0.029(3) 0.040(3) 0.001(2) -0.001(2) 0.006(2)
C16 0.033(3) 0.029(3) 0.046(3) -0.006(2) -0.002(2) 0.001(2)
C17 0.038(3) 0.031(3) 0.048(3) -0.001(2) 0.001(3) 0.003(2)
C18 0.031(3) 0.035(3) 0.043(3) 0.003(2) 0.004(2) -0.003(2)
C19 0.031(3) 0.036(3) 0.045(3) -0.001(2) 0.001(2) -0.001(2)
C20 0.036(3) 0.040(3) 0.033(3) 0.006(2) 0.007(2) 0.005(2)
C21 0.043(3) 0.036(3) 0.038(3) 0.011(2) 0.003(3) 0.003(3)
C22 0.027(3) 0.033(3) 0.046(3) 0.008(2) 0.007(3) 0.007(2)
C23 0.039(3) 0.029(3) 0.044(3) -0.004(2) 0.006(3) 0.000(2)
C24 0.024(2) 0.031(3) 0.045(3) 0.003(2) 0.003(2) 0.000(2)
C25 0.030(2) 0.030(2) 0.036(2) 0.0013(18) -0.002(2) 0.005(2)
C26 0.029(3) 0.033(3) 0.052(3) -0.002(2) -0.001(2) 0.002(2)
C27 0.038(3) 0.036(3) 0.039(2) -0.004(2) 0.002(3) 0.002(3)
C28 0.034(3) 0.036(3) 0.030(2) -0.003(2) -0.001(2) -0.004(2)
P1 0.0357(8) 0.0256(7) 0.0334(6) 0.0035(5) 0.0038(6) 0.0011(6)
P2 0.0247(6) 0.0255(6) 0.0309(6) 0.0005(5) -0.0002(5) 0.0005(6)
Cl1 0.0369(7) 0.0322(7) 0.0509(8) -0.0065(6) -0.0085(6) 0.0082(6)
Fe02 0.0277(4) 0.0309(3) 0.0335(3) 0.0035(3) 0.0021(4) 0.0025(4)
Au01 0.02951(9) 0.02910(9) 0.03573(9) 0.00349(8) 0.00211(9) -0.00086(9)

loop_
_atom_type_symbol
_atom_type_description
_atom_type_scat_dispersion_real
_atom_type_scat_dispersion_imag
_atom_type_scat_source
C C 0.0033 0.0016 'International Tables Vol C Tables 4.2.6.8 and 6.1.1.4'
H H 0 0 'International Tables Vol C Tables 4.2.6.8 and 6.1.1.4'
P P 0.1023 0.0942 'International Tables Vol C Tables 4.2.6.8 and 6.1.1.4'
Cl Cl 0.1484 0.1585 'International Tables Vol C Tables 4.2.6.8 and 6.1.1.4'
Fe Fe 0.3463 0.8444 'International Tables Vol C Tables 4.2.6.8 and 6.1.1.4'
Au Au -2.0133 8.8022 'International Tables Vol C Tables 4.2.6.8 and 6.1.1.4'

loop_
_geom_angle_atom_site_label_1
_geom_angle_atom_site_label_2
_geom_angle_atom_site_label_3
_geom_angle
C2 C1 P1 112.6(3)
C2 C1 H1A 109.1
P1 C1 H1A 109.1
C2 C1 H1B 109.1
P1 C1 H1B 109.1
H1A C1 H1B 107.8
C3 C2 C1 113.1(4)
C3 C2 H2A 109
C1 C2 H2A 109
C3 C2 H2B 109
C1 C2 H2B 109
H2A C2 H2B 107.8
C2 C3 C4 114.5(4)
C2 C3 H3A 108.6
C4 C3 H3A 108.6
C2 C3 H3B 108.6
C4 C3 H3B 108.6
H3A C3 H3B 107.6
C3 C4 C5 114.1(4)
C3 C4 H4A 108.7
C5 C4 H4A 108.7
C3 C4 H4B 108.7
C5 C4 H4B 108.7
H4A C4 H4B 107.6
C6 C5 C4 110.9(4)
C6 C5 H5A 109.5
C4 C5 H5A 109.5
C6 C5 H5B 109.5
C4 C5 H5B 109.5
H5A C5 H5B 108.1
C7 C6 C10 107.6(5)
C7 C6 C5 125.5(5)
C10 C6 C5 126.2(5)
C7 C6 Fe02 69.1(3)
C10 C6 Fe02 69.4(3)
C5 C6 Fe02 133.8(4)
C8 C7 C6 108.6(5)
C8 C7 Fe02 69.7(3)
C6 C7 Fe02 70.3(3)
C8 C7 H7 125.7
C6 C7 H7 125.7
Fe02 C7 H7 125.9
C9 C8 C7 107.6(5)
C9 C8 Fe02 69.4(3)
C7 C8 Fe02 69.6(3)
C9 C8 H8 126.2
C7 C8 H8 126.2
Fe02 C8 H8 126.3
C8 C9 C10 108.8(5)
C8 C9 Fe02 70.0(3)
C10 C9 Fe02 70.2(3)
C8 C9 H9 125.6
C10 C9 H9 125.6
Fe02 C9 H9 125.8
C9 C10 C6 107.4(5)
C9 C10 Fe02 69.0(3)
C6 C10 Fe02 69.9(3)
C9 C10 H10 126.3
C6 C10 H10 126.3
Fe02 C10 H10 126.4
C12 C11 P1 106.6(5)
C12 C11 H11A 110.4
P1 C11 H11A 110.4
C12 C11 H11B 110.4
P1 C11 H11B 110.4
H11A C11 H11B 108.6
C13 C12 C11 115.5(7)
C13 C12 H12A 108.4
C11 C12 H12A 108.4
C13 C12 H12B 108.4
C11 C12 H12B 108.4
H12A C12 H12B 107.5
C12 C13 C14 115.7(7)
C12 C13 H13A 108.4
C14 C13 H13A 108.4
C12 C13 H13B 108.4
C14 C13 H13B 108.4
H13A C13 H13B 107.4
C13 C14 P1 105.9(5)
C13 C14 H14A 110.6
P1 C14 H14A 110.6
C13 C14 H14B 110.6
P1 C14 H14B 110.6
H14A C14 H14B 108.7
C16 C15 P2 112.6(4)
C16 C15 H15A 109.1
P2 C15 H15A 109.1
C16 C15 H15B 109.1
P2 C15 H15B 109.1
H15A C15 H15B 107.8
C17 C16 C15 111.8(4)
C17 C16 H16A 109.3
C15 C16 H16A 109.3
C17 C16 H16B 109.3
C15 C16 H16B 109.3
H16A C16 H16B 107.9
C16 C17 C18 114.7(5)
C16 C17 H17A 108.6
C18 C17 H17A 108.6
C16 C17 H17B 108.6
C18 C17 H17B 108.6
H17A C17 H17B 107.6
C19 C18 C17 112.9(4)
C19 C18 H18A 109
C17 C18 H18A 109
C19 C18 H18B 109
C17 C18 H18B 109
H18A C18 H18B 107.8
C24 C19 C18 115.5(4)
C24 C19 H19A 108.4
C18 C19 H19A 108.4
C24 C19 H19B 108.4
C18 C19 H19B 108.4
H19A C19 H19B 107.5
C24 C20 C21 109.8(5)
C24 C20 Fe02 70.4(3)
C21 C20 Fe02 69.7(3)
C24 C20 H20 125.1
C21 C20 H20 125.1
Fe02 C20 H20 126.5
C22 C21 C20 107.0(5)
C22 C21 Fe02 69.7(3)
C20 C21 Fe02 69.9(3)
C22 C21 H21 126.5
C20 C21 H21 126.5
Fe02 C21 H21 125.5
C23 C22 C21 108.3(5)
C23 C22 Fe02 69.6(3)
C21 C22 Fe02 69.8(3)
C23 C22 H22 125.9
C21 C22 H22 125.9
Fe02 C22 H22 126.3
C22 C23 C24 108.6(5)
C22 C23 Fe02 69.9(3)
C24 C23 Fe02 70.4(3)
C22 C23 H23 125.7
C24 C23 H23 125.7
Fe02 C23 H23 125.6
C20 C24 C23 106.2(5)
C20 C24 C19 128.4(5)
C23 C24 C19 125.3(5)
C20 C24 Fe02 69.4(3)
C23 C24 Fe02 68.8(3)
C19 C24 Fe02 129.5(4)
C26 C25 P2 104.7(3)
C26 C25 H25A 110.8
P2 C25 H25A 110.8
C26 C25 H25B 110.8
P2 C25 H25B 110.8
H25A C25 H25B 108.9
C27 C26 C25 107.7(4)
C27 C26 H26A 110.2
C25 C26 H26A 110.2
C27 C26 H26B 110.2
C25 C26 H26B 110.2
H26A C26 H26B 108.5
C26 C27 C28 107.0(4)
C26 C27 H27A 110.3
C28 C27 H27A 110.3
C26 C27 H27B 110.3
C28 C27 H27B 110.3
H27A C27 H27B 108.6
C27 C28 P2 104.0(3)
C27 C28 H28A 111
P2 C28 H28A 111
C27 C28 H28B 111
P2 C28 H28B 111
H28A C28 H28B 109
C14 P1 C1 105.9(3)
C14 P1 C11 95.5(3)
C1 P1 C11 106.3(3)
C14 P1 Au01 115.55(19)
C1 P1 Au01 116.57(17)
C11 P1 Au01 114.5(2)
C15 P2 C28 105.9(2)
C15 P2 C25 105.2(2)
C28 P2 C25 95.2(2)
C15 P2 Au01 115.47(18)
C28 P2 Au01 115.80(17)
C25 P2 Au01 116.81(16)
C23 Fe02 C9 159.6(2)
C23 Fe02 C22 40.5(2)
C9 Fe02 C22 122.6(2)
C23 Fe02 C21 68.2(2)
C9 Fe02 C21 105.9(2)
C22 Fe02 C21 40.5(2)
C23 Fe02 C20 67.5(2)
C9 Fe02 C20 121.5(2)
C22 Fe02 C20 67.6(2)
C21 Fe02 C20 40.5(2)
C23 Fe02 C7 108.5(2)
C9 Fe02 C7 68.2(2)
C22 Fe02 C7 120.8(2)
C21 Fe02 C7 155.0(2)
C20 Fe02 C7 163.2(2)
C23 Fe02 C8 123.8(2)
C9 Fe02 C8 40.6(2)
C22 Fe02 C8 105.8(2)
C21 Fe02 C8 119.1(2)
C20 Fe02 C8 155.4(2)
C7 Fe02 C8 40.6(2)
C23 Fe02 C10 158.5(2)
C9 Fe02 C10 40.8(2)
C22 Fe02 C10 159.8(2)
C21 Fe02 C10 123.9(2)
C20 Fe02 C10 108.9(2)
C7 Fe02 C10 68.4(2)
C8 Fe02 C10 68.6(2)
C23 Fe02 C24 40.8(2)
C9 Fe02 C24 157.2(2)
C22 Fe02 C24 68.5(2)
C21 Fe02 C24 68.6(2)
C20 Fe02 C24 40.2(2)
C7 Fe02 C24 126.1(2)
C8 Fe02 C24 161.7(2)
C10 Fe02 C24 122.6(2)
C23 Fe02 C6 123.1(2)
C9 Fe02 C6 68.4(2)
C22 Fe02 C6 157.2(2)
C21 Fe02 C6 161.8(2)
C20 Fe02 C6 126.6(2)
C7 Fe02 C6 40.6(2)
C8 Fe02 C6 68.5(2)
C10 Fe02 C6 40.69(19)
C24 Fe02 C6 109.6(2)
P1 Au01 P2 173.06(5)
P1 Au01 Cl1 96.20(5)
P2 Au01 Cl1 90.66(5)

loop_
_geom_bond_atom_site_label_1
_geom_bond_atom_site_label_2
_geom_bond_distance
C1 C2 1.519(7)
C1 P1 1.823(5)
C1 H1A 0.99
C1 H1B 0.99
C2 C3 1.513(7)
C2 H2A 0.99
C2 H2B 0.99
C3 C4 1.521(7)
C3 H3A 0.99
C3 H3B 0.99
C4 C5 1.537(7)
C4 H4A 0.99
C4 H4B 0.99
C5 C6 1.500(7)
C5 H5A 0.99
C5 H5B 0.99
C6 C7 1.418(7)
C6 C10 1.424(7)
C6 Fe02 2.051(4)
C7 C8 1.413(8)
C7 Fe02 2.035(5)
C7 H7 0.95
C8 C9 1.410(8)
C8 Fe02 2.036(6)
C8 H8 0.95
C9 C10 1.421(8)
C9 Fe02 2.029(5)
C9 H9 0.95
C10 Fe02 2.044(5)
C10 H10 0.95
C11 C12 1.472(9)
C11 P1 1.836(6)
C11 H11A 0.99
C11 H11B 0.99
C12 C13 1.413(12)
C12 H12A 0.99
C12 H12B 0.99
C13 C14 1.507(10)
C13 H13A 0.99
C13 H13B 0.99
C14 P1 1.819(6)
C14 H14A 0.99
C14 H14B 0.99
C15 C16 1.524(7)
C15 P2 1.804(5)
C15 H15A 0.99
C15 H15B 0.99
C16 C17 1.501(7)
C16 H16A 0.99
C16 H16B 0.99
C17 C18 1.528(7)
C17 H17A 0.99
C17 H17B 0.99
C18 C19 1.520(7)
C18 H18A 0.99
C18 H18B 0.99
C19 C24 1.464(7)
C19 H19A 0.99
C19 H19B 0.99
C20 C24 1.403(7)
C20 C21 1.407(8)
C20 Fe02 2.035(5)
C20 H20 0.95
C21 C22 1.406(7)
C21 Fe02 2.033(5)
C21 H21 0.95
C22 C23 1.404(8)
C22 Fe02 2.031(5)
C22 H22 0.95
C23 C24 1.421(7)
C23 Fe02 2.028(5)
C23 H23 0.95
C24 Fe02 2.048(5)
C25 C26 1.520(7)
C25 P2 1.833(5)
C25 H25A 0.99
C25 H25B 0.99
C26 C27 1.504(7)
C26 H26A 0.99
C26 H26B 0.99
C27 C28 1.517(8)
C27 H27A 0.99
C27 H27B 0.99
C28 P2 1.831(5)
C28 H28A 0.99
C28 H28B 0.99
P1 Au01 2.2910(14)
P2 Au01 2.2946(13)
Cl1 Au01 2.8713(15)
